data_7717188
loop_
_publ_author_name
'Allen, Jamie'
'Sa&#xdf;mannshausen, J&#xf6;rg'
'Singh, Kuldip'
'Kilpatrick, Alexander F. R.'

_publ_section_title
;
 Helical dinuclear 3d metal complexes with bis(bidentate) [S,N] ligands:
 synthesis, structural and computational studies.
;
_journal_issue 43
_journal_name_full 'Dalton transactions (Cambridge, England : 2003)'
_journal_page_first 17608
_journal_page_last 17619
_journal_paper_doi 10.1039/d4dt02395a
_journal_volume 53
_journal_year 2024
_chemical_formula_moiety 'C34 H48 Co N2 S2'
_chemical_formula_sum 'C34 H48 Co N2 S2'
_chemical_formula_weight 607.79
_space_group_crystal_system monoclinic
_space_group_IT_number 14
_space_group_name_Hall '-P 2ybc'
_space_group_name_H-M_alt 'P 1 21/c 1'
_atom_sites_solution_hydrogens geom
_atom_sites_solution_primary dual
_audit_creation_date 2023-03-23
_audit_creation_method
;
Olex2 1.3
(compiled 2020.11.12 svn.r5f609507 for OlexSys, GUI svn.r6403)
;
_audit_update_record
;
2024-02-01 deposited with the CCDC.	2024-10-08 downloaded from the CCDC.
;
_cell_angle_alpha 90
_cell_angle_beta 111.1160(10)
_cell_angle_gamma 90
_cell_formula_units_Z 4
_cell_length_a 21.6374(5)
_cell_length_b 9.3034(2)
_cell_length_c 17.5098(4)
_cell_measurement_reflns_used 9486
_cell_measurement_temperature 150.0
_cell_measurement_theta_max 72.058
_cell_measurement_theta_min 4.381
_cell_volume 3288.07(13)
_computing_cell_refinement 'SAINT V8.40B (?, 2016)'
_computing_data_reduction 'SAINT V8.40B (?, 2016)'
_computing_molecular_graphics 'Olex2 1.3 (Dolomanov et al., 2009)'
_computing_publication_material 'Olex2 1.3 (Dolomanov et al., 2009)'
_computing_structure_refinement 'SHELXL 2018/3 (Sheldrick, 2015)'
_computing_structure_solution 'SHELXT  (Sheldrick, 2015)'
_diffrn_ambient_temperature 150.0
_diffrn_measured_fraction_theta_full 0.992
_diffrn_measured_fraction_theta_max 0.988
_diffrn_measurement_device_type 'Bruker D8 Quest Photon III'
_diffrn_measurement_method '\f and \w scans'
_diffrn_radiation_type CuK\a
_diffrn_radiation_wavelength 1.54178
_diffrn_reflns_av_R_equivalents 0.0808
_diffrn_reflns_av_unetI/netI 0.0502
_diffrn_reflns_Laue_measured_fraction_full 0.992
_diffrn_reflns_Laue_measured_fraction_max 0.988
_diffrn_reflns_limit_h_max 26
_diffrn_reflns_limit_h_min -26
_diffrn_reflns_limit_k_max 9
_diffrn_reflns_limit_k_min -11
_diffrn_reflns_limit_l_max 21
_diffrn_reflns_limit_l_min -21
_diffrn_reflns_number 39198
_diffrn_reflns_point_group_measured_fraction_full 0.992
_diffrn_reflns_point_group_measured_fraction_max 0.988
_diffrn_reflns_theta_full 67.679
_diffrn_reflns_theta_max 72.169
_diffrn_reflns_theta_min 4.381
_diffrn_source_current 1.1
_diffrn_source_power 0.055
_diffrn_source_voltage 50.0
_diffrn_standards_number 0
_exptl_absorpt_coefficient_mu 5.447
_exptl_absorpt_correction_T_max 0.7536
_exptl_absorpt_correction_T_min 0.3152
_exptl_absorpt_correction_type multi-scan
_exptl_absorpt_process_details
;
SADABS-2016/2 (Bruker,2016/2) was used for absorption correction.
wR2(int) was 0.1719 before and 0.0961 after correction.
The Ratio of minimum to maximum transmission is 0.4183.
The \l/2 correction factor is Not present.
;
_exptl_crystal_colour orange
_exptl_crystal_colour_primary orange
_exptl_crystal_density_diffrn 1.228
_exptl_crystal_description block
_exptl_crystal_F_000 1300
_exptl_crystal_size_max 0.192
_exptl_crystal_size_mid 0.144
_exptl_crystal_size_min 0.094
_refine_diff_density_max 0.776
_refine_diff_density_min -1.224
_refine_diff_density_rms 0.088
_refine_ls_extinction_method none
_refine_ls_goodness_of_fit_ref 1.055
_refine_ls_hydrogen_treatment constr
_refine_ls_matrix_type full
_refine_ls_number_parameters 364
_refine_ls_number_reflns 6417
_refine_ls_number_restraints 0
_refine_ls_restrained_S_all 1.055
_refine_ls_R_factor_all 0.0692
_refine_ls_R_factor_gt 0.0582
_refine_ls_shift/su_max 0.001
_refine_ls_shift/su_mean 0.000
_refine_ls_structure_factor_coef Fsqd
_refine_ls_weighting_details 'w=1/[\s^2^(Fo^2^)+(0.0752P)^2^+6.6777P] where P=(Fo^2^+2Fc^2^)/3'
_refine_ls_weighting_scheme calc
_refine_ls_wR_factor_gt 0.1477
_refine_ls_wR_factor_ref 0.1571
_reflns_Friedel_coverage 0.000
_reflns_number_gt 5562
_reflns_number_total 6417
_reflns_threshold_expression 'I > 2\s(I)'
_cod_data_source_file d4dt02395a2.cif
_cod_data_source_block q23064ja_0ma
_cod_depositor_comments 'Adding full bibliography for 7717184--7717191.cif.'
_cod_database_code 7717188
_shelx_shelxl_version_number 2018/3
_shelx_space_group_comment
;
The symmetry employed for this shelxl refinement is uniquely defined
by the following loop, which should always be used as a source of
symmetry information in preference to the above space-group names.
They are only intended as comments.
;
_shelx_estimated_absorpt_t_max 0.628
_shelx_estimated_absorpt_t_min 0.421
_olex2_refinement_description
;
1. Fixed Uiso
 At 1.2 times of:
  All C(H) groups
 At 1.5 times of:
  All C(H,H,H) groups
2.a Ternary CH refined with riding coordinates:
 C12(H12), C15(H15), C29(H29), C32(H32)
2.b Aromatic/amide H refined with riding coordinates:
 C2(H2), C8(H8), C9(H9), C10(H10), C19(H19), C25(H25), C26(H26), C27(H27)
2.c Idealised Me refined as rotating group:
 C4(H4A,H4B,H4C), C5(H5A,H5B,H5C), C13(H13A,H13B,H13C), C14(H14A,H14B,H14C),
 C16(H16A,H16B,H16C), C17(H17A,H17B,H17C), C21(H21A,H21B,H21C), C22(H22A,H22B,
 H22C), C30(H30A,H30B,H30C), C31(H31A,H31B,H31C), C33(H33A,H33B,H33C), C34(H34A,
 H34B,H34C)
;
_olex2_submission_special_instructions 'No special instructions were received'

loop_
_space_group_symop_operation_xyz
'x, y, z'
'-x, y+1/2, -z+1/2'
'-x, -y, -z'
'x, -y-1/2, z-1/2'

loop_
_atom_site_label
_atom_site_type_symbol
_atom_site_fract_x
_atom_site_fract_y
_atom_site_fract_z
_atom_site_U_iso_or_equiv
_atom_site_adp_type
_atom_site_occupancy
_atom_site_site_symmetry_order
_atom_site_calc_flag
_atom_site_refinement_flags_posn
_atom_site_refinement_flags_adp
_atom_site_refinement_flags_occupancy
_atom_site_disorder_assembly
_atom_site_disorder_group
Co1 Co 0.26615(2) 0.34318(5) 0.71725(3) 0.01549(15) Uani 1 1 d . . . . .
S1 S 0.23396(4) 0.14244(8) 0.76316(5) 0.0258(2) Uani 1 1 d . . . . .
S2 S 0.32270(4) 0.31151(10) 0.63306(5) 0.0292(2) Uani 1 1 d . . . . .
N1 N 0.32333(12) 0.4218(3) 0.82690(16) 0.0168(5) Uani 1 1 d . . . . .
N2 N 0.18839(12) 0.4517(3) 0.64206(15) 0.0156(5) Uani 1 1 d . . . . .
C1 C 0.22084(16) 0.2146(4) 0.8468(2) 0.0230(7) Uani 1 1 d . . . . .
C2 C 0.25352(16) 0.3260(3) 0.89553(19) 0.0209(7) Uani 1 1 d . . . . .
H2 H 0.236888 0.353984 0.936649 0.025 Uiso 1 1 calc R U . . .
C3 C 0.30945(14) 0.4066(3) 0.89341(19) 0.0182(6) Uani 1 1 d . . . . .
C4 C 0.1674(2) 0.1372(5) 0.8670(3) 0.0414(10) Uani 1 1 d . . . . .
H4A H 0.124224 0.157233 0.824526 0.062 Uiso 1 1 calc R U . . .
H4B H 0.167397 0.170560 0.920076 0.062 Uiso 1 1 calc R U . . .
H4C H 0.175907 0.033514 0.869506 0.062 Uiso 1 1 calc R U . . .
C5 C 0.35190(17) 0.4708(4) 0.97422(19) 0.0244(7) Uani 1 1 d . . . . .
H5A H 0.372592 0.393565 1.013087 0.037 Uiso 1 1 calc R U . . .
H5B H 0.324341 0.529841 0.995702 0.037 Uiso 1 1 calc R U . . .
H5C H 0.386422 0.530793 0.966491 0.037 Uiso 1 1 calc R U . . .
C6 C 0.38732(14) 0.4749(3) 0.83117(17) 0.0164(6) Uani 1 1 d . . . . .
C7 C 0.39167(15) 0.6078(3) 0.79535(18) 0.0196(6) Uani 1 1 d . . . . .
C8 C 0.45291(17) 0.6510(4) 0.7949(2) 0.0256(7) Uani 1 1 d . . . . .
H8 H 0.456947 0.741405 0.771871 0.031 Uiso 1 1 calc R U . . .
C9 C 0.50827(16) 0.5641(4) 0.8274(2) 0.0280(8) Uani 1 1 d . . . . .
H9 H 0.549803 0.594766 0.826242 0.034 Uiso 1 1 calc R U . . .
C10 C 0.50302(16) 0.4334(4) 0.86142(19) 0.0251(7) Uani 1 1 d . . . . .
H10 H 0.541203 0.374292 0.882919 0.030 Uiso 1 1 calc R U . . .
C11 C 0.44304(15) 0.3855(4) 0.86512(18) 0.0192(6) Uani 1 1 d . . . . .
C12 C 0.33159(16) 0.7055(4) 0.7625(2) 0.0246(7) Uani 1 1 d . . . . .
H12 H 0.291958 0.643161 0.736144 0.029 Uiso 1 1 calc R U . . .
C13 C 0.32130(18) 0.7845(4) 0.8340(2) 0.0298(8) Uani 1 1 d . . . . .
H13A H 0.311433 0.714444 0.869857 0.045 Uiso 1 1 calc R U . . .
H13B H 0.284241 0.851902 0.812623 0.045 Uiso 1 1 calc R U . . .
H13C H 0.361664 0.837458 0.865227 0.045 Uiso 1 1 calc R U . . .
C14 C 0.3348(2) 0.8135(4) 0.6985(2) 0.0336(9) Uani 1 1 d . . . . .
H14A H 0.368336 0.886545 0.724833 0.050 Uiso 1 1 calc R U . . .
H14B H 0.291467 0.859913 0.673255 0.050 Uiso 1 1 calc R U . . .
H14C H 0.346478 0.763593 0.656359 0.050 Uiso 1 1 calc R U . . .
C15 C 0.44036(15) 0.2400(4) 0.9026(2) 0.0222(7) Uani 1 1 d . . . . .
H15 H 0.396166 0.231055 0.908250 0.027 Uiso 1 1 calc R U . . .
C16 C 0.44594(19) 0.1196(4) 0.8459(2) 0.0320(8) Uani 1 1 d . . . . .
H16A H 0.410405 0.129609 0.792277 0.048 Uiso 1 1 calc R U . . .
H16B H 0.442008 0.026280 0.869686 0.048 Uiso 1 1 calc R U . . .
H16C H 0.488976 0.125744 0.839322 0.048 Uiso 1 1 calc R U . . .
C17 C 0.49357(18) 0.2243(4) 0.9878(2) 0.0292(8) Uani 1 1 d . . . . .
H17A H 0.537445 0.223484 0.983405 0.044 Uiso 1 1 calc R U . . .
H17B H 0.486736 0.134037 1.012576 0.044 Uiso 1 1 calc R U . . .
H17C H 0.490638 0.305202 1.022205 0.044 Uiso 1 1 calc R U . . .
C18 C 0.30058(16) 0.4616(4) 0.5719(2) 0.0260(7) Uani 1 1 d . . . . .
C19 C 0.24568(16) 0.5455(4) 0.55701(19) 0.0228(7) Uani 1 1 d . . . . .
H19 H 0.245259 0.629777 0.526204 0.027 Uiso 1 1 calc R U . . .
C20 C 0.18877(15) 0.5292(3) 0.57936(18) 0.0189(6) Uani 1 1 d . . . . .
C21 C 0.3480(2) 0.4982(5) 0.5294(3) 0.0428(10) Uani 1 1 d . . . . .
H21A H 0.392597 0.511104 0.570216 0.064 Uiso 1 1 calc R U . . .
H21B H 0.333713 0.587312 0.498109 0.064 Uiso 1 1 calc R U . . .
H21C H 0.348441 0.419951 0.492105 0.064 Uiso 1 1 calc R U . . .
C22 C 0.12740(17) 0.6059(4) 0.5234(2) 0.0275(7) Uani 1 1 d . . . . .
H22A H 0.112252 0.560657 0.469254 0.041 Uiso 1 1 calc R U . . .
H22B H 0.137874 0.707115 0.518416 0.041 Uiso 1 1 calc R U . . .
H22C H 0.092370 0.599482 0.546441 0.041 Uiso 1 1 calc R U . . .
C23 C 0.12674(14) 0.4248(3) 0.65418(19) 0.0175(6) Uani 1 1 d . . . . .
C24 C 0.08445(16) 0.3154(4) 0.6087(2) 0.0245(7) Uani 1 1 d . . . . .
C25 C 0.02804(17) 0.2853(4) 0.6258(2) 0.0329(8) Uani 1 1 d . . . . .
H25 H -0.001346 0.212546 0.595430 0.039 Uiso 1 1 calc R U . . .
C26 C 0.01342(19) 0.3581(5) 0.6858(3) 0.0372(9) Uani 1 1 d . . . . .
H26 H -0.025342 0.334905 0.696728 0.045 Uiso 1 1 calc R U . . .
C27 C 0.05555(18) 0.4651(4) 0.7299(2) 0.0314(8) Uani 1 1 d . . . . .
H27 H 0.044974 0.516081 0.770595 0.038 Uiso 1 1 calc R U . . .
C28 C 0.11303(15) 0.4996(4) 0.7159(2) 0.0226(7) Uani 1 1 d . . . . .
C29 C 0.09759(17) 0.2321(4) 0.5409(2) 0.0288(8) Uani 1 1 d . . . . .
H29 H 0.139843 0.268403 0.536933 0.035 Uiso 1 1 calc R U . . .
C30 C 0.04186(19) 0.2559(5) 0.4580(2) 0.0367(9) Uani 1 1 d . . . . .
H30A H 0.000498 0.215457 0.459501 0.055 Uiso 1 1 calc R U . . .
H30B H 0.053269 0.208244 0.414889 0.055 Uiso 1 1 calc R U . . .
H30C H 0.036176 0.359130 0.446497 0.055 Uiso 1 1 calc R U . . .
C31 C 0.1053(2) 0.0706(4) 0.5595(3) 0.0474(11) Uani 1 1 d . . . . .
H31A H 0.141689 0.055004 0.611806 0.071 Uiso 1 1 calc R U . . .
H31B H 0.115135 0.021014 0.515781 0.071 Uiso 1 1 calc R U . . .
H31C H 0.064093 0.032673 0.562721 0.071 Uiso 1 1 calc R U . . .
C32 C 0.15772(16) 0.6213(4) 0.7636(2) 0.0247(7) Uani 1 1 d . . . . .
H32 H 0.204093 0.598032 0.768463 0.030 Uiso 1 1 calc R U . . .
C33 C 0.15750(19) 0.6410(4) 0.8504(2) 0.0331(9) Uani 1 1 d . . . . .
H33A H 0.114571 0.679645 0.847488 0.050 Uiso 1 1 calc R U . . .
H33B H 0.192760 0.707994 0.880741 0.050 Uiso 1 1 calc R U . . .
H33C H 0.165040 0.547968 0.878541 0.050 Uiso 1 1 calc R U . . .
C34 C 0.1384(2) 0.7623(4) 0.7165(2) 0.0366(9) Uani 1 1 d . . . . .
H34A H 0.146334 0.755059 0.665006 0.055 Uiso 1 1 calc R U . . .
H34B H 0.165021 0.840851 0.749558 0.055 Uiso 1 1 calc R U . . .
H34C H 0.091307 0.781653 0.704773 0.055 Uiso 1 1 calc R U . . .

loop_
_atom_site_aniso_label
_atom_site_aniso_U_11
_atom_site_aniso_U_22
_atom_site_aniso_U_33
_atom_site_aniso_U_23
_atom_site_aniso_U_13
_atom_site_aniso_U_12
Co1 0.0154(2) 0.0127(3) 0.0117(3) -0.00047(19) -0.00322(18) 0.00005(17)
S1 0.0366(5) 0.0128(4) 0.0217(4) 0.0007(3) 0.0028(3) -0.0043(3)
S2 0.0285(4) 0.0353(5) 0.0220(4) 0.0015(4) 0.0068(3) 0.0109(3)
N1 0.0158(12) 0.0109(12) 0.0178(13) -0.0003(10) -0.0012(10) 0.0004(9)
N2 0.0160(12) 0.0128(12) 0.0115(12) -0.0014(10) -0.0031(9) -0.0009(9)
C1 0.0236(16) 0.0195(16) 0.0174(15) 0.0081(13) -0.0028(12) -0.0008(12)
C2 0.0244(16) 0.0210(16) 0.0130(14) 0.0052(13) 0.0015(12) 0.0023(12)
C3 0.0194(14) 0.0149(15) 0.0143(14) 0.0011(12) -0.0009(11) 0.0047(11)
C4 0.035(2) 0.039(2) 0.044(2) 0.0060(19) 0.0072(18) -0.0146(17)
C5 0.0297(17) 0.0259(18) 0.0116(15) -0.0040(13) 0.0004(13) -0.0047(13)
C6 0.0168(14) 0.0173(15) 0.0099(13) -0.0021(12) -0.0016(11) -0.0024(11)
C7 0.0249(16) 0.0161(15) 0.0110(14) -0.0030(12) -0.0016(12) -0.0020(12)
C8 0.0312(18) 0.0240(18) 0.0164(16) -0.0010(13) 0.0023(13) -0.0067(13)
C9 0.0216(16) 0.037(2) 0.0218(17) -0.0031(15) 0.0035(13) -0.0094(14)
C10 0.0209(16) 0.0335(19) 0.0148(15) -0.0018(14) -0.0011(12) 0.0022(13)
C11 0.0204(15) 0.0210(16) 0.0098(14) -0.0040(12) -0.0023(11) -0.0014(12)
C12 0.0264(16) 0.0161(16) 0.0216(17) 0.0014(13) -0.0029(13) -0.0030(13)
C13 0.0334(18) 0.0173(17) 0.033(2) 0.0006(15) 0.0057(15) 0.0006(14)
C14 0.043(2) 0.0198(18) 0.0263(19) 0.0020(15) -0.0013(16) -0.0064(15)
C15 0.0203(15) 0.0198(16) 0.0188(16) 0.0017(13) -0.0022(12) 0.0028(12)
C16 0.038(2) 0.0243(18) 0.0239(18) -0.0027(15) -0.0009(15) 0.0006(15)
C17 0.0311(18) 0.0289(19) 0.0189(17) 0.0040(15) -0.0014(14) 0.0059(14)
C18 0.0224(16) 0.0294(19) 0.0217(17) -0.0084(14) 0.0025(13) -0.0071(13)
C19 0.0298(17) 0.0185(16) 0.0155(15) 0.0027(13) 0.0027(13) -0.0041(13)
C20 0.0217(15) 0.0144(15) 0.0123(14) -0.0023(12) -0.0039(11) -0.0003(11)
C21 0.040(2) 0.049(3) 0.044(2) 0.000(2) 0.0207(19) -0.0062(19)
C22 0.0271(17) 0.0264(18) 0.0206(17) 0.0065(14) -0.0014(13) 0.0059(14)
C23 0.0145(13) 0.0144(15) 0.0174(15) 0.0078(12) -0.0019(11) 0.0027(11)
C24 0.0201(15) 0.0182(16) 0.0246(17) 0.0049(14) -0.0046(13) 0.0004(12)
C25 0.0226(17) 0.033(2) 0.034(2) 0.0016(17) -0.0005(15) -0.0101(15)
C26 0.0268(18) 0.048(2) 0.038(2) 0.0051(19) 0.0126(16) -0.0076(16)
C27 0.0298(18) 0.035(2) 0.0294(19) 0.0004(16) 0.0112(15) -0.0001(15)
C28 0.0208(15) 0.0204(16) 0.0211(16) 0.0058(13) 0.0009(12) 0.0029(12)
C29 0.0240(16) 0.0231(18) 0.0282(18) -0.0067(15) -0.0042(14) -0.0054(13)
C30 0.034(2) 0.039(2) 0.0253(19) -0.0046(17) -0.0035(15) -0.0060(16)
C31 0.052(3) 0.026(2) 0.045(3) -0.0117(19) -0.007(2) 0.0002(18)
C32 0.0243(16) 0.0237(17) 0.0228(17) -0.0075(14) 0.0047(13) 0.0016(13)
C33 0.036(2) 0.037(2) 0.0213(18) -0.0061(16) 0.0048(15) 0.0123(16)
C34 0.053(2) 0.025(2) 0.0269(19) -0.0046(16) 0.0088(17) -0.0060(17)

loop_
_atom_type_symbol
_atom_type_description
_atom_type_scat_dispersion_real
_atom_type_scat_dispersion_imag
_atom_type_scat_source
C C 0.0181 0.0091 'International Tables Vol C Tables 4.2.6.8 and 6.1.1.4'
H H 0.0000 0.0000 'International Tables Vol C Tables 4.2.6.8 and 6.1.1.4'
Co Co -2.3653 3.6143 'International Tables Vol C Tables 4.2.6.8 and 6.1.1.4'
N N 0.0311 0.0180 'International Tables Vol C Tables 4.2.6.8 and 6.1.1.4'
S S 0.3331 0.5567 'International Tables Vol C Tables 4.2.6.8 and 6.1.1.4'

loop_
_geom_angle_atom_site_label_1
_geom_angle_atom_site_label_2
_geom_angle_atom_site_label_3
_geom_angle
_geom_angle_site_symmetry_1
_geom_angle_site_symmetry_3
_geom_angle_publ_flag
S1 Co1 S2 116.02(4) . . ?
N1 Co1 S1 97.15(8) . . ?
N1 Co1 S2 112.38(8) . . ?
N2 Co1 S1 111.15(8) . . ?
N2 Co1 S2 99.34(8) . . ?
N2 Co1 N1 121.89(10) . . ?
C1 S1 Co1 98.50(12) . . ?
C18 S2 Co1 101.91(12) . . ?
C3 N1 Co1 123.4(2) . . ?
C3 N1 C6 120.8(2) . . ?
C6 N1 Co1 114.97(19) . . ?
C20 N2 Co1 124.7(2) . . ?
C20 N2 C23 120.0(2) . . ?
C23 N2 Co1 114.73(18) . . ?
C2 C1 S1 128.2(3) . . ?
C2 C1 C4 118.9(3) . . ?
C4 C1 S1 112.8(3) . . ?
C1 C2 H2 115.4 . . ?
C1 C2 C3 129.2(3) . . ?
C3 C2 H2 115.4 . . ?
N1 C3 C2 123.0(3) . . ?
N1 C3 C5 122.3(3) . . ?
C2 C3 C5 114.7(3) . . ?
C1 C4 H4A 109.5 . . ?
C1 C4 H4B 109.5 . . ?
C1 C4 H4C 109.5 . . ?
H4A C4 H4B 109.5 . . ?
H4A C4 H4C 109.5 . . ?
H4B C4 H4C 109.5 . . ?
C3 C5 H5A 109.5 . . ?
C3 C5 H5B 109.5 . . ?
C3 C5 H5C 109.5 . . ?
H5A C5 H5B 109.5 . . ?
H5A C5 H5C 109.5 . . ?
H5B C5 H5C 109.5 . . ?
C7 C6 N1 119.6(3) . . ?
C7 C6 C11 121.6(3) . . ?
C11 C6 N1 118.6(3) . . ?
C6 C7 C12 120.7(3) . . ?
C8 C7 C6 118.4(3) . . ?
C8 C7 C12 120.8(3) . . ?
C7 C8 H8 119.5 . . ?
C9 C8 C7 120.9(3) . . ?
C9 C8 H8 119.5 . . ?
C8 C9 H9 120.0 . . ?
C10 C9 C8 120.0(3) . . ?
C10 C9 H9 120.0 . . ?
C9 C10 H10 119.2 . . ?
C9 C10 C11 121.7(3) . . ?
C11 C10 H10 119.2 . . ?
C6 C11 C15 123.4(3) . . ?
C10 C11 C6 117.5(3) . . ?
C10 C11 C15 119.1(3) . . ?
C7 C12 H12 107.6 . . ?
C7 C12 C13 109.4(3) . . ?
C7 C12 C14 114.5(3) . . ?
C13 C12 H12 107.6 . . ?
C14 C12 H12 107.6 . . ?
C14 C12 C13 110.0(3) . . ?
C12 C13 H13A 109.5 . . ?
C12 C13 H13B 109.5 . . ?
C12 C13 H13C 109.5 . . ?
H13A C13 H13B 109.5 . . ?
H13A C13 H13C 109.5 . . ?
H13B C13 H13C 109.5 . . ?
C12 C14 H14A 109.5 . . ?
C12 C14 H14B 109.5 . . ?
C12 C14 H14C 109.5 . . ?
H14A C14 H14B 109.5 . . ?
H14A C14 H14C 109.5 . . ?
H14B C14 H14C 109.5 . . ?
C11 C15 H15 107.8 . . ?
C11 C15 C16 110.5(3) . . ?
C11 C15 C17 112.1(3) . . ?
C16 C15 H15 107.8 . . ?
C17 C15 H15 107.8 . . ?
C17 C15 C16 110.8(3) . . ?
C15 C16 H16A 109.5 . . ?
C15 C16 H16B 109.5 . . ?
C15 C16 H16C 109.5 . . ?
H16A C16 H16B 109.5 . . ?
H16A C16 H16C 109.5 . . ?
H16B C16 H16C 109.5 . . ?
C15 C17 H17A 109.5 . . ?
C15 C17 H17B 109.5 . . ?
C15 C17 H17C 109.5 . . ?
H17A C17 H17B 109.5 . . ?
H17A C17 H17C 109.5 . . ?
H17B C17 H17C 109.5 . . ?
C19 C18 S2 127.7(3) . . ?
C19 C18 C21 118.4(3) . . ?
C21 C18 S2 113.9(3) . . ?
C18 C19 H19 114.2 . . ?
C18 C19 C20 131.6(3) . . ?
C20 C19 H19 114.2 . . ?
N2 C20 C19 123.5(3) . . ?
N2 C20 C22 122.0(3) . . ?
C19 C20 C22 114.5(3) . . ?
C18 C21 H21A 109.5 . . ?
C18 C21 H21B 109.5 . . ?
C18 C21 H21C 109.5 . . ?
H21A C21 H21B 109.5 . . ?
H21A C21 H21C 109.5 . . ?
H21B C21 H21C 109.5 . . ?
C20 C22 H22A 109.5 . . ?
C20 C22 H22B 109.5 . . ?
C20 C22 H22C 109.5 . . ?
H22A C22 H22B 109.5 . . ?
H22A C22 H22C 109.5 . . ?
H22B C22 H22C 109.5 . . ?
C24 C23 N2 119.2(3) . . ?
C28 C23 N2 119.3(3) . . ?
C28 C23 C24 121.3(3) . . ?
C23 C24 C29 122.8(3) . . ?
C25 C24 C23 117.8(3) . . ?
C25 C24 C29 119.4(3) . . ?
C24 C25 H25 119.1 . . ?
C26 C25 C24 121.8(3) . . ?
C26 C25 H25 119.1 . . ?
C25 C26 H26 120.2 . . ?
C25 C26 C27 119.5(3) . . ?
C27 C26 H26 120.2 . . ?
C26 C27 H27 119.3 . . ?
C26 C27 C28 121.3(4) . . ?
C28 C27 H27 119.3 . . ?
C23 C28 C32 121.4(3) . . ?
C27 C28 C23 118.2(3) . . ?
C27 C28 C32 120.4(3) . . ?
C24 C29 H29 108.2 . . ?
C24 C29 C30 111.1(3) . . ?
C24 C29 C31 111.6(3) . . ?
C30 C29 H29 108.2 . . ?
C30 C29 C31 109.3(3) . . ?
C31 C29 H29 108.2 . . ?
C29 C30 H30A 109.5 . . ?
C29 C30 H30B 109.5 . . ?
C29 C30 H30C 109.5 . . ?
H30A C30 H30B 109.5 . . ?
H30A C30 H30C 109.5 . . ?
H30B C30 H30C 109.5 . . ?
C29 C31 H31A 109.5 . . ?
C29 C31 H31B 109.5 . . ?
C29 C31 H31C 109.5 . . ?
H31A C31 H31B 109.5 . . ?
H31A C31 H31C 109.5 . . ?
H31B C31 H31C 109.5 . . ?
C28 C32 H32 107.7 . . ?
C28 C32 C33 113.8(3) . . ?
C33 C32 H32 107.7 . . ?
C34 C32 C28 110.2(3) . . ?
C34 C32 H32 107.7 . . ?
C34 C32 C33 109.6(3) . . ?
C32 C33 H33A 109.5 . . ?
C32 C33 H33B 109.5 . . ?
C32 C33 H33C 109.5 . . ?
H33A C33 H33B 109.5 . . ?
H33A C33 H33C 109.5 . . ?
H33B C33 H33C 109.5 . . ?
C32 C34 H34A 109.5 . . ?
C32 C34 H34B 109.5 . . ?
C32 C34 H34C 109.5 . . ?
H34A C34 H34B 109.5 . . ?
H34A C34 H34C 109.5 . . ?
H34B C34 H34C 109.5 . . ?

loop_
_geom_bond_atom_site_label_1
_geom_bond_atom_site_label_2
_geom_bond_distance
_geom_bond_site_symmetry_2
_geom_bond_publ_flag
Co1 S1 2.2411(9) . ?
Co1 S2 2.2486(10) . ?
Co1 N1 2.010(3) . ?
Co1 N2 1.997(2) . ?
S1 C1 1.725(4) . ?
S2 C18 1.719(4) . ?
N1 C3 1.311(4) . ?
N1 C6 1.446(4) . ?
N2 C20 1.316(4) . ?
N2 C23 1.446(4) . ?
C1 C2 1.366(5) . ?
C1 C4 1.508(5) . ?
C2 H2 0.9500 . ?
C2 C3 1.436(5) . ?
C3 C5 1.505(4) . ?
C4 H4A 0.9800 . ?
C4 H4B 0.9800 . ?
C4 H4C 0.9800 . ?
C5 H5A 0.9800 . ?
C5 H5B 0.9800 . ?
C5 H5C 0.9800 . ?
C6 C7 1.404(4) . ?
C6 C11 1.408(4) . ?
C7 C8 1.388(5) . ?
C7 C12 1.520(4) . ?
C8 H8 0.9500 . ?
C8 C9 1.386(5) . ?
C9 H9 0.9500 . ?
C9 C10 1.377(5) . ?
C10 H10 0.9500 . ?
C10 C11 1.396(5) . ?
C11 C15 1.514(5) . ?
C12 H12 1.0000 . ?
C12 C13 1.536(5) . ?
C12 C14 1.524(5) . ?
C13 H13A 0.9800 . ?
C13 H13B 0.9800 . ?
C13 H13C 0.9800 . ?
C14 H14A 0.9800 . ?
C14 H14B 0.9800 . ?
C14 H14C 0.9800 . ?
C15 H15 1.0000 . ?
C15 C16 1.530(5) . ?
C15 C17 1.529(4) . ?
C16 H16A 0.9800 . ?
C16 H16B 0.9800 . ?
C16 H16C 0.9800 . ?
C17 H17A 0.9800 . ?
C17 H17B 0.9800 . ?
C17 H17C 0.9800 . ?
C18 C19 1.365(5) . ?
C18 C21 1.508(5) . ?
C19 H19 0.9500 . ?
C19 C20 1.428(5) . ?
C20 C22 1.515(4) . ?
C21 H21A 0.9800 . ?
C21 H21B 0.9800 . ?
C21 H21C 0.9800 . ?
C22 H22A 0.9800 . ?
C22 H22B 0.9800 . ?
C22 H22C 0.9800 . ?
C23 C24 1.408(4) . ?
C23 C28 1.405(5) . ?
C24 C25 1.387(5) . ?
C24 C29 1.528(5) . ?
C25 H25 0.9500 . ?
C25 C26 1.378(6) . ?
C26 H26 0.9500 . ?
C26 C27 1.382(6) . ?
C27 H27 0.9500 . ?
C27 C28 1.389(5) . ?
C28 C32 1.528(5) . ?
C29 H29 1.0000 . ?
C29 C30 1.533(5) . ?
C29 C31 1.534(6) . ?
C30 H30A 0.9800 . ?
C30 H30B 0.9800 . ?
C30 H30C 0.9800 . ?
C31 H31A 0.9800 . ?
C31 H31B 0.9800 . ?
C31 H31C 0.9800 . ?
C32 H32 1.0000 . ?
C32 C33 1.532(5) . ?
C32 C34 1.526(5) . ?
C33 H33A 0.9800 . ?
C33 H33B 0.9800 . ?
C33 H33C 0.9800 . ?
C34 H34A 0.9800 . ?
C34 H34B 0.9800 . ?
C34 H34C 0.9800 . ?

loop_
_geom_torsion_atom_site_label_1
_geom_torsion_atom_site_label_2
_geom_torsion_atom_site_label_3
_geom_torsion_atom_site_label_4
_geom_torsion
_geom_torsion_site_symmetry_1
_geom_torsion_site_symmetry_2
_geom_torsion_site_symmetry_3
_geom_torsion_site_symmetry_4
_geom_torsion_publ_flag
Co1 S1 C1 C2 -32.2(3) . . . . ?
Co1 S1 C1 C4 149.8(2) . . . . ?
Co1 S2 C18 C19 -22.2(3) . . . . ?
Co1 S2 C18 C21 159.6(3) . . . . ?
Co1 N1 C3 C2 3.2(4) . . . . ?
Co1 N1 C3 C5 -177.9(2) . . . . ?
Co1 N1 C6 C7 75.5(3) . . . . ?
Co1 N1 C6 C11 -99.0(3) . . . . ?
Co1 N2 C20 C19 0.0(4) . . . . ?
Co1 N2 C20 C22 178.4(2) . . . . ?
Co1 N2 C23 C24 -91.8(3) . . . . ?
Co1 N2 C23 C28 82.7(3) . . . . ?
S1 C1 C2 C3 -4.0(5) . . . . ?
S2 C18 C19 C20 -6.7(6) . . . . ?
N1 C6 C7 C8 -175.1(3) . . . . ?
N1 C6 C7 C12 8.4(4) . . . . ?
N1 C6 C11 C10 174.0(3) . . . . ?
N1 C6 C11 C15 -4.1(4) . . . . ?
N2 C23 C24 C25 175.5(3) . . . . ?
N2 C23 C24 C29 -5.8(4) . . . . ?
N2 C23 C28 C27 -175.9(3) . . . . ?
N2 C23 C28 C32 7.4(4) . . . . ?
C1 C2 C3 N1 26.1(5) . . . . ?
C1 C2 C3 C5 -152.9(3) . . . . ?
C3 N1 C6 C7 -114.7(3) . . . . ?
C3 N1 C6 C11 70.8(4) . . . . ?
C4 C1 C2 C3 173.8(3) . . . . ?
C6 N1 C3 C2 -165.8(3) . . . . ?
C6 N1 C3 C5 13.1(4) . . . . ?
C6 C7 C8 C9 1.3(5) . . . . ?
C6 C7 C12 C13 78.2(4) . . . . ?
C6 C7 C12 C14 -157.8(3) . . . . ?
C6 C11 C15 C16 106.5(3) . . . . ?
C6 C11 C15 C17 -129.4(3) . . . . ?
C7 C6 C11 C10 -0.4(4) . . . . ?
C7 C6 C11 C15 -178.5(3) . . . . ?
C7 C8 C9 C10 -0.5(5) . . . . ?
C8 C7 C12 C13 -98.2(4) . . . . ?
C8 C7 C12 C14 25.8(4) . . . . ?
C8 C9 C10 C11 -0.8(5) . . . . ?
C9 C10 C11 C6 1.2(5) . . . . ?
C9 C10 C11 C15 179.4(3) . . . . ?
C10 C11 C15 C16 -71.6(4) . . . . ?
C10 C11 C15 C17 52.5(4) . . . . ?
C11 C6 C7 C8 -0.8(4) . . . . ?
C11 C6 C7 C12 -177.3(3) . . . . ?
C12 C7 C8 C9 177.7(3) . . . . ?
C18 C19 C20 N2 23.4(6) . . . . ?
C18 C19 C20 C22 -155.1(4) . . . . ?
C20 N2 C23 C24 80.7(4) . . . . ?
C20 N2 C23 C28 -104.8(3) . . . . ?
C21 C18 C19 C20 171.4(3) . . . . ?
C23 N2 C20 C19 -171.7(3) . . . . ?
C23 N2 C20 C22 6.7(4) . . . . ?
C23 C24 C25 C26 -0.6(5) . . . . ?
C23 C24 C29 C30 -117.8(3) . . . . ?
C23 C24 C29 C31 119.9(4) . . . . ?
C23 C28 C32 C33 -152.0(3) . . . . ?
C23 C28 C32 C34 84.5(4) . . . . ?
C24 C23 C28 C27 -1.4(5) . . . . ?
C24 C23 C28 C32 -178.1(3) . . . . ?
C24 C25 C26 C27 0.6(6) . . . . ?
C25 C24 C29 C30 60.9(4) . . . . ?
C25 C24 C29 C31 -61.4(4) . . . . ?
C25 C26 C27 C28 -1.0(6) . . . . ?
C26 C27 C28 C23 1.4(5) . . . . ?
C26 C27 C28 C32 178.1(3) . . . . ?
C27 C28 C32 C33 31.4(4) . . . . ?
C27 C28 C32 C34 -92.1(4) . . . . ?
C28 C23 C24 C25 1.1(5) . . . . ?
C28 C23 C24 C29 179.8(3) . . . . ?
C29 C24 C25 C26 -179.4(3) . . . . ?
